data_4112469
loop_
_publ_author_name
'Michael J. Ingleson'
'Mary F. Mahon'
'Paul R. Raithby'
'Andrew S. Weller'

_publ_section_title
;
 [(iPr3P)6Rh6H12]2+: A High-Hydride Content Octahedron that Bridges the
 Gap between Late and Early Transition Metal Clusters
;
_journal_name_full 'Journal of the American Chemical Society'
_journal_page_first 4784
_journal_page_last 4785
_journal_paper_doi 10.1021/ja049402n
_journal_volume 126
_journal_year 2004
_chemical_formula_sum 'C82.5 H206 B22 P6 Rh6'
_chemical_formula_weight 2239.57
_chemical_name_systematic
;
 ?
;
_space_group_IT_number 14
_symmetry_cell_setting monoclinic
_symmetry_space_group_name_Hall '-P 2yn'
_symmetry_space_group_name_H-M 'P 1 21/n 1'
_atom_sites_solution_hydrogens geom
_atom_sites_solution_primary direct
_atom_sites_solution_secondary difmap
_audit_creation_method SHELXL-97
_cell_angle_alpha 90.00
_cell_angle_beta 103.30
_cell_angle_gamma 90.00
_cell_formula_units_Z 4
_cell_length_a 21.50300(10)
_cell_length_b 25.48900(10)
_cell_length_c 21.82500(10)
_cell_measurement_reflns_used 25
_cell_measurement_temperature 150(2)
_cell_measurement_theta_max 18
_cell_measurement_theta_min 12
_cell_volume 11641.23(9)
_computing_data_reduction 'Denzo and Scalepack (otwinowski & Minor, 1997'
_computing_molecular_graphics 'ORTEX (P.McArdle, 1995)'
_computing_publication_material 'SHELXL-97/2 (Sheldrick,1997)'
_computing_structure_refinement 'SHELXL-97 (Sheldrick, 1997)'
_computing_structure_solution 'SHELXS-97 (Sheldrick, 1990)'
_diffrn_ambient_temperature 150(2)
_diffrn_measured_fraction_theta_full 0.993
_diffrn_measured_fraction_theta_max 0.993
_diffrn_measurement_device_type KappaCCD
_diffrn_measurement_method KappaCCD
_diffrn_radiation_monochromator graphite
_diffrn_radiation_source 'fine-focus sealed tube'
_diffrn_radiation_type MoK\a
_diffrn_radiation_wavelength 0.71073
_diffrn_reflns_av_R_equivalents 0.0662
_diffrn_reflns_av_sigmaI/netI 0.0515
_diffrn_reflns_limit_h_max 29
_diffrn_reflns_limit_h_min -30
_diffrn_reflns_limit_k_max 35
_diffrn_reflns_limit_k_min -35
_diffrn_reflns_limit_l_max 30
_diffrn_reflns_limit_l_min -30
_diffrn_reflns_number 205546
_diffrn_reflns_theta_full 30.08
_diffrn_reflns_theta_max 30.08
_diffrn_reflns_theta_min 3.60
_exptl_absorpt_coefficient_mu 0.949
_exptl_absorpt_correction_T_max 0.92
_exptl_absorpt_correction_T_min 0.86
_exptl_absorpt_correction_type multi-scan
_exptl_crystal_colour Nearly_black
_exptl_crystal_density_diffrn 1.278
_exptl_crystal_description Block
_exptl_crystal_F_000 4684
_exptl_crystal_size_max 0.43
_exptl_crystal_size_mid 0.15
_exptl_crystal_size_min 0.13
_refine_diff_density_max 1.629
_refine_diff_density_min -2.201
_refine_diff_density_rms 0.138
_refine_ls_extinction_method none
_refine_ls_goodness_of_fit_ref 1.034
_refine_ls_hydrogen_treatment mixed
_refine_ls_matrix_type full
_refine_ls_number_parameters 1251
_refine_ls_number_reflns 33956
_refine_ls_number_restraints 12
_refine_ls_restrained_S_all 1.034
_refine_ls_R_factor_all 0.0832
_refine_ls_R_factor_gt 0.0480
_refine_ls_shift/su_max 1.169
_refine_ls_shift/su_mean 0.010
_refine_ls_structure_factor_coef Fsqd
_refine_ls_weighting_details 'calc w=1/[\s^2^(Fo^2^)+(0.0406P)^2^+23.9538P] where P=(Fo^2^+2Fc^2^)/3'
_refine_ls_weighting_scheme calc
_refine_ls_wR_factor_gt 0.1007
_refine_ls_wR_factor_ref 0.1163
_reflns_number_gt 23910
_reflns_number_total 33956
_reflns_threshold_expression >2sigma(I)
_cod_data_source_file ja049402nsi20040203_034043.cif
_cod_data_source_block c:\x-ray\k03asw23\maxus\k03asw23
_cod_original_cell_volume 11641.32(9)
_cod_original_formula_sum 'C82.50 H206 B22 P6 Rh6'
_cod_database_code 4112469

loop_
_symmetry_equiv_pos_as_xyz
'x, y, z'
'-x+1/2, y+1/2, -z+1/2'
'-x, -y, -z'
'x-1/2, -y-1/2, z-1/2'

loop_
_atom_site_label
_atom_site_type_symbol
_atom_site_fract_x
_atom_site_fract_y
_atom_site_fract_z
_atom_site_U_iso_or_equiv
_atom_site_adp_type
_atom_site_occupancy
_atom_site_symmetry_multiplicity
_atom_site_calc_flag
_atom_site_refinement_flags
_atom_site_disorder_assembly
_atom_site_disorder_group
Rh1 Rh 0.540469(13) 0.300551(13) 0.353031(16) 0.04004(8) Uani 1 1 d D A .
Rh2 Rh 0.663110(12) 0.327229(10) 0.342013(14) 0.02753(6) Uani 1 1 d D . .
Rh3 Rh 0.617295(13) 0.229783(10) 0.284433(12) 0.02905(6) Uani 1 1 d D . .
Rh4 Rh 0.596585(12) 0.203033(9) 0.401990(11) 0.02154(5) Uani 1 1 d D . .
Rh5 Rh 0.643463(12) 0.295232(10) 0.456310(12) 0.02360(6) Uani 1 1 d D . .
Rh6 Rh 0.714425(11) 0.236025(9) 0.393213(11) 0.02052(5) Uani 1 1 d D . .
P1 P 0.45342(5) 0.35140(5) 0.33219(6) 0.0514(3) Uani 1 1 d . . .
P2 P 0.69982(4) 0.39321(3) 0.29114(4) 0.02774(18) Uani 1 1 d . . .
P3 P 0.59609(4) 0.18099(4) 0.19624(4) 0.02591(18) Uani 1 1 d . . .
P4 P 0.55129(4) 0.13128(3) 0.43445(4) 0.02600(17) Uani 1 1 d . . .
P5 P 0.66063(4) 0.32857(4) 0.55410(4) 0.02804(18) Uani 1 1 d . . .
P6 P 0.81296(4) 0.20221(3) 0.42051(4) 0.02334(16) Uani 1 1 d . . .
C1 C 0.4282(4) 0.3720(3) 0.2447(4) 0.047(2) Uani 0.50 1 d P A 2
H1A H 0.4540 0.4040 0.2411 0.056 Uiso 0.50 1 calc PR A 2
C2 C 0.4413(4) 0.3335(4) 0.1940(4) 0.0360(18) Uani 0.50 1 d P A 2
H2A H 0.4091 0.3056 0.1869 0.054 Uiso 0.50 1 calc PR A 2
H2B H 0.4839 0.3180 0.2085 0.054 Uiso 0.50 1 calc PR A 2
H2C H 0.4393 0.3525 0.1546 0.054 Uiso 0.50 1 calc PR A 2
C3 C 0.3570(5) 0.3908(4) 0.2281(5) 0.063(3) Uani 0.50 1 d P A 2
H3A H 0.3483 0.4097 0.1879 0.094 Uiso 0.50 1 calc PR A 2
H3B H 0.3495 0.4141 0.2613 0.094 Uiso 0.50 1 calc PR A 2
H3C H 0.3287 0.3602 0.2245 0.094 Uiso 0.50 1 calc PR A 2
C4 C 0.3872(4) 0.3172(4) 0.3502(6) 0.068(3) Uani 0.50 1 d P A 2
H4 H 0.3510 0.3425 0.3371 0.081 Uiso 0.50 1 calc PR A 2
C05 C 0.3638(4) 0.5735(3) 0.1634(4) 0.027(2) Uiso 0.50 1 d P B 4
H05 H 0.3797 0.5602 0.2134 0.032 Uiso 0.50 1 calc PR B 4
C5 C 0.3638(12) 0.2694(11) 0.3131(16) 0.115(11) Uani 0.50 1 d P A 2
H5A H 0.3944 0.2407 0.3261 0.173 Uiso 0.50 1 calc PR A 2
H5B H 0.3595 0.2766 0.2682 0.173 Uiso 0.50 1 calc PR A 2
H5C H 0.3222 0.2593 0.3204 0.173 Uiso 0.50 1 calc PR A 2
C06 C 0.3248(5) 0.5329(4) 0.1053(5) 0.031(3) Uiso 0.50 1 d P B 5
H06 H 0.3106 0.4917 0.1138 0.037 Uiso 0.50 1 calc PR B 5
C6 C 0.3948(6) 0.3125(7) 0.4260(8) 0.070(4) Uani 0.50 1 d P A 2
H6A H 0.4065 0.2765 0.4395 0.106 Uiso 0.50 1 calc PR A 2
H6B H 0.3542 0.3217 0.4366 0.106 Uiso 0.50 1 calc PR A 2
H6C H 0.4283 0.3366 0.4476 0.106 Uiso 0.50 1 calc PR A 2
C7 C 0.4700(4) 0.4071(4) 0.3774(5) 0.054(2) Uani 0.50 1 d P A 2
H7 H 0.4886 0.3944 0.4211 0.064 Uiso 0.50 1 calc PR A 2
C8 C 0.5184(14) 0.4401(6) 0.3616(15) 0.048(5) Uani 0.50 1 d P A 2
H8A H 0.5039 0.4525 0.3182 0.072 Uiso 0.50 1 calc PR A 2
H8B H 0.5579 0.4200 0.3657 0.072 Uiso 0.50 1 calc PR A 2
H8C H 0.5262 0.4702 0.3903 0.072 Uiso 0.50 1 calc PR A 2
C9 C 0.4096(6) 0.4385(5) 0.3820(6) 0.079(4) Uani 0.50 1 d P A 2
H9A H 0.4216 0.4670 0.4126 0.119 Uiso 0.50 1 calc PR A 2
H9B H 0.3792 0.4151 0.3956 0.119 Uiso 0.50 1 calc PR A 2
H9C H 0.3898 0.4533 0.3406 0.119 Uiso 0.50 1 calc PR A 2
C10 C 0.6323(2) 0.43270(15) 0.24512(18) 0.0382(9) Uani 1 1 d . . .
H10 H 0.6058 0.4430 0.2753 0.046 Uiso 1 1 calc R . .
C11 C 0.6506(3) 0.48394(19) 0.2168(3) 0.0671(15) Uani 1 1 d . . .
H11A H 0.6702 0.4759 0.1816 0.101 Uiso 1 1 calc R . .
H11B H 0.6811 0.5034 0.2491 0.101 Uiso 1 1 calc R . .
H11C H 0.6122 0.5053 0.2017 0.101 Uiso 1 1 calc R . .
C12 C 0.5891(2) 0.39972(18) 0.1944(2) 0.0483(11) Uani 1 1 d . . .
H12A H 0.5502 0.4195 0.1761 0.072 Uiso 1 1 calc R . .
H12B H 0.5777 0.3672 0.2131 0.072 Uiso 1 1 calc R . .
H12C H 0.6117 0.3912 0.1615 0.072 Uiso 1 1 calc R . .
C13 C 0.74744(18) 0.37337(15) 0.23392(17) 0.0354(8) Uani 1 1 d . . .
H13 H 0.7157 0.3657 0.1937 0.042 Uiso 1 1 calc R . .
C14 C 0.78551(18) 0.32284(17) 0.25136(19) 0.0404(9) Uani 1 1 d . . .
H14A H 0.8049 0.3125 0.2167 0.061 Uiso 1 1 calc R . .
H14B H 0.7569 0.2949 0.2591 0.061 Uiso 1 1 calc R . .
H14C H 0.8192 0.3286 0.2895 0.061 Uiso 1 1 calc R . .
C15 C 0.7915(2) 0.41634(19) 0.2179(2) 0.0508(11) Uani 1 1 d . . .
H15A H 0.8266 0.4229 0.2546 0.076 Uiso 1 1 calc R . .
H15B H 0.7670 0.4487 0.2065 0.076 Uiso 1 1 calc R . .
H15C H 0.8090 0.4048 0.1825 0.076 Uiso 1 1 calc R . .
C16 C 0.75025(19) 0.44033(15) 0.34550(17) 0.0380(9) Uani 1 1 d . . .
H16 H 0.7657 0.4675 0.3194 0.046 Uiso 1 1 calc R . .
C17 C 0.8089(2) 0.41316(19) 0.38613(19) 0.0482(11) Uani 1 1 d . . .
H17A H 0.8338 0.4386 0.4156 0.072 Uiso 1 1 calc R . .
H17B H 0.8355 0.3991 0.3590 0.072 Uiso 1 1 calc R . .
H17C H 0.7951 0.3845 0.4098 0.072 Uiso 1 1 calc R . .
C18 C 0.7115(2) 0.46842(17) 0.3864(2) 0.0487(11) Uani 1 1 d . . .
H18A H 0.6952 0.4426 0.4121 0.073 Uiso 1 1 calc R . .
H18B H 0.6755 0.4870 0.3594 0.073 Uiso 1 1 calc R . .
H18C H 0.7389 0.4936 0.4140 0.073 Uiso 1 1 calc R . .
C19 C 0.60710(18) 0.21526(16) 0.12523(17) 0.0377(9) Uani 1 1 d . . .
H19 H 0.5974 0.1896 0.0897 0.045 Uiso 1 1 calc R . .
C20 C 0.6766(2) 0.2330(2) 0.1325(2) 0.0659(15) Uani 1 1 d . . .
H20A H 0.6827 0.2458 0.0920 0.099 Uiso 1 1 calc R . .
H20B H 0.7054 0.2034 0.1466 0.099 Uiso 1 1 calc R . .
H20C H 0.6862 0.2613 0.1637 0.099 Uiso 1 1 calc R . .
C21 C 0.5618(2) 0.26146(18) 0.1070(2) 0.0540(12) Uani 1 1 d . . .
H21A H 0.5688 0.2868 0.1416 0.081 Uiso 1 1 calc R . .
H21B H 0.5175 0.2489 0.0984 0.081 Uiso 1 1 calc R . .
H21C H 0.5698 0.2783 0.0692 0.081 Uiso 1 1 calc R . .
C22 C 0.51452(16) 0.15226(15) 0.17596(16) 0.0317(8) Uani 1 1 d . . .
H22 H 0.5152 0.1221 0.2055 0.038 Uiso 1 1 calc R . .
C23 C 0.49635(18) 0.12904(16) 0.10948(17) 0.0361(8) Uani 1 1 d . . .
H23A H 0.4552 0.1110 0.1035 0.054 Uiso 1 1 calc R . .
H23B H 0.5292 0.1040 0.1040 0.054 Uiso 1 1 calc R . .
H23C H 0.4930 0.1573 0.0784 0.054 Uiso 1 1 calc R . .
C24 C 0.46155(19) 0.1889(2) 0.1861(2) 0.0533(12) Uani 1 1 d . . .
H24A H 0.4563 0.2177 0.1556 0.080 Uiso 1 1 calc R . .
H24B H 0.4730 0.2032 0.2289 0.080 Uiso 1 1 calc R . .
H24C H 0.4214 0.1693 0.1804 0.080 Uiso 1 1 calc R . .
C25 C 0.65214(18) 0.12434(15) 0.20495(17) 0.0355(8) Uani 1 1 d . . .
H25 H 0.6950 0.1384 0.2263 0.043 Uiso 1 1 calc R . .
C26 C 0.6355(2) 0.08326(15) 0.2496(2) 0.0467(10) Uani 1 1 d . . .
H26A H 0.5972 0.0641 0.2282 0.070 Uiso 1 1 calc R . .
H26B H 0.6275 0.1007 0.2870 0.070 Uiso 1 1 calc R . .
H26C H 0.6712 0.0587 0.2621 0.070 Uiso 1 1 calc R . .
C27 C 0.6613(2) 0.0973(2) 0.1444(2) 0.0563(12) Uani 1 1 d . . .
H27A H 0.6960 0.0716 0.1551 0.084 Uiso 1 1 calc R . .
H27B H 0.6720 0.1236 0.1158 0.084 Uiso 1 1 calc R . .
H27C H 0.6217 0.0794 0.1237 0.084 Uiso 1 1 calc R . .
C28 C 0.49173(17) 0.09899(14) 0.37057(18) 0.0338(8) Uani 1 1 d . . .
H28 H 0.5156 0.0889 0.3381 0.041 Uiso 1 1 calc R . .
C29 C 0.4640(2) 0.04773(17) 0.3898(2) 0.0483(11) Uani 1 1 d . . .
H29A H 0.4368 0.0555 0.4191 0.072 Uiso 1 1 calc R . .
H29B H 0.4990 0.0245 0.4104 0.072 Uiso 1 1 calc R . .
H29C H 0.4385 0.0304 0.3523 0.072 Uiso 1 1 calc R . .
C30 C 0.4388(2) 0.13567(18) 0.3373(2) 0.0523(12) Uani 1 1 d . . .
H30A H 0.4157 0.1195 0.2979 0.078 Uiso 1 1 calc R . .
H30B H 0.4576 0.1690 0.3281 0.078 Uiso 1 1 calc R . .
H30C H 0.4092 0.1421 0.3645 0.078 Uiso 1 1 calc R . .
C31 C 0.51708(18) 0.14484(15) 0.50353(18) 0.0349(8) Uani 1 1 d . . .
H31 H 0.5504 0.1655 0.5333 0.042 Uiso 1 1 calc R . .
C32 C 0.5033(2) 0.09695(18) 0.5412(2) 0.0498(11) Uani 1 1 d . . .
H32A H 0.4916 0.1088 0.5797 0.075 Uiso 1 1 calc R . .
H32B H 0.5416 0.0749 0.5522 0.075 Uiso 1 1 calc R . .
H32C H 0.4680 0.0767 0.5156 0.075 Uiso 1 1 calc R . .
C33 C 0.4584(2) 0.1804(2) 0.4875(2) 0.0548(12) Uani 1 1 d . . .
H33A H 0.4215 0.1602 0.4647 0.082 Uiso 1 1 calc R . .
H33B H 0.4666 0.2095 0.4611 0.082 Uiso 1 1 calc R . .
H33C H 0.4495 0.1944 0.5264 0.082 Uiso 1 1 calc R . .
C34 C 0.61134(17) 0.07973(14) 0.46349(18) 0.0348(8) Uani 1 1 d . . .
H34 H 0.5888 0.0496 0.4782 0.042 Uiso 1 1 calc R . .
C35 C 0.66238(19) 0.09942(17) 0.5199(2) 0.0436(10) Uani 1 1 d . . .
H35A H 0.6951 0.0723 0.5329 0.065 Uiso 1 1 calc R . .
H35B H 0.6424 0.1073 0.5550 0.065 Uiso 1 1 calc R . .
H35C H 0.6823 0.1313 0.5080 0.065 Uiso 1 1 calc R . .
C36 C 0.6424(2) 0.05928(16) 0.4117(2) 0.0429(9) Uani 1 1 d . . .
H36A H 0.6640 0.0882 0.3955 0.064 Uiso 1 1 calc R . .
H36B H 0.6095 0.0445 0.3774 0.064 Uiso 1 1 calc R . .
H36C H 0.6737 0.0320 0.4291 0.064 Uiso 1 1 calc R . .
C37 C 0.74675(18) 0.33840(17) 0.58875(17) 0.0380(9) Uani 1 1 d . . .
H37 H 0.7683 0.3055 0.5797 0.046 Uiso 1 1 calc R . .
C38 C 0.7655(2) 0.3451(2) 0.6610(2) 0.0619(14) Uani 1 1 d . . .
H38A H 0.8121 0.3443 0.6755 0.093 Uiso 1 1 calc R . .
H38B H 0.7469 0.3165 0.6809 0.093 Uiso 1 1 calc R . .
H38C H 0.7493 0.3788 0.6725 0.093 Uiso 1 1 calc R . .
C39 C 0.77548(19) 0.38231(18) 0.5567(2) 0.0460(10) Uani 1 1 d . . .
H39A H 0.7634 0.4163 0.5715 0.069 Uiso 1 1 calc R . .
H39B H 0.7594 0.3798 0.5110 0.069 Uiso 1 1 calc R . .
H39C H 0.8221 0.3791 0.5672 0.069 Uiso 1 1 calc R . .
C40 C 0.6145(2) 0.38926(15) 0.55872(19) 0.0393(9) Uani 1 1 d . . .
H40 H 0.5685 0.3790 0.5443 0.047 Uiso 1 1 calc R . .
C41 C 0.6246(2) 0.43255(16) 0.5143(2) 0.0469(10) Uani 1 1 d . . .
H41A H 0.5911 0.4591 0.5113 0.070 Uiso 1 1 calc R . .
H41B H 0.6229 0.4177 0.4725 0.070 Uiso 1 1 calc R . .
H41C H 0.6665 0.4488 0.5304 0.070 Uiso 1 1 calc R . .
C42 C 0.6212(3) 0.4116(2) 0.6252(2) 0.0692(16) Uani 1 1 d . . .
H42A H 0.6642 0.4262 0.6401 0.104 Uiso 1 1 calc R . .
H42B H 0.6145 0.3835 0.6536 0.104 Uiso 1 1 calc R . .
H42C H 0.5893 0.4392 0.6243 0.104 Uiso 1 1 calc R . .
C43 C 0.63390(18) 0.28387(15) 0.60936(17) 0.0341(8) Uani 1 1 d . . .
H43 H 0.6446 0.3009 0.6518 0.041 Uiso 1 1 calc R . .
C44 C 0.6694(2) 0.23135(16) 0.61530(19) 0.0408(9) Uani 1 1 d . . .
H44A H 0.6556 0.2094 0.6465 0.061 Uiso 1 1 calc R . .
H44B H 0.7155 0.2376 0.6287 0.061 Uiso 1 1 calc R . .
H44C H 0.6599 0.2135 0.5744 0.061 Uiso 1 1 calc R . .
C45 C 0.56138(19) 0.27561(17) 0.5918(2) 0.0425(9) Uani 1 1 d . . .
H45A H 0.5486 0.2622 0.5486 0.064 Uiso 1 1 calc R . .
H45B H 0.5398 0.3091 0.5947 0.064 Uiso 1 1 calc R . .
H45C H 0.5494 0.2503 0.6208 0.064 Uiso 1 1 calc R . .
C46 C 0.82386(16) 0.15974(13) 0.49113(16) 0.0284(7) Uani 1 1 d . . .
H46 H 0.7932 0.1301 0.4784 0.034 Uiso 1 1 calc R . .
C47 C 0.88969(18) 0.13383(17) 0.5120(2) 0.0432(10) Uani 1 1 d . . .
H47A H 0.9216 0.1605 0.5298 0.065 Uiso 1 1 calc R . .
H47B H 0.9013 0.1173 0.4756 0.065 Uiso 1 1 calc R . .
H47C H 0.8883 0.1071 0.5440 0.065 Uiso 1 1 calc R . .
C48 C 0.80440(19) 0.18540(16) 0.54686(17) 0.0374(8) Uani 1 1 d . . .
H48A H 0.7999 0.1584 0.5776 0.056 Uiso 1 1 calc R . .
H48B H 0.7635 0.2036 0.5322 0.056 Uiso 1 1 calc R . .
H48C H 0.8372 0.2107 0.5667 0.056 Uiso 1 1 calc R . .
C49 C 0.87270(16) 0.25580(14) 0.43177(17) 0.0302(7) Uani 1 1 d . . .
H49 H 0.8611 0.2778 0.3928 0.036 Uiso 1 1 calc R . .
C50 C 0.94232(17) 0.23831(17) 0.4366(2) 0.0441(10) Uani 1 1 d . . .
H50A H 0.9697 0.2693 0.4385 0.066 Uiso 1 1 calc R . .
H50B H 0.9446 0.2173 0.3996 0.066 Uiso 1 1 calc R . .
H50C H 0.9569 0.2172 0.4748 0.066 Uiso 1 1 calc R . .
C51 C 0.86881(19) 0.29228(16) 0.48587(19) 0.0398(9) Uani 1 1 d . . .
H51A H 0.8862 0.2745 0.5260 0.060 Uiso 1 1 calc R . .
H51B H 0.8241 0.3017 0.4833 0.060 Uiso 1 1 calc R . .
H51C H 0.8936 0.3241 0.4832 0.060 Uiso 1 1 calc R . .
C52 C 0.83548(16) 0.15935(15) 0.36114(17) 0.0323(8) Uani 1 1 d . . .
H52 H 0.8806 0.1480 0.3785 0.039 Uiso 1 1 calc R . .
C53 C 0.8340(2) 0.18825(17) 0.29946(18) 0.0424(9) Uani 1 1 d . . .
H53A H 0.8504 0.1651 0.2709 0.064 Uiso 1 1 calc R . .
H53B H 0.8608 0.2197 0.3081 0.064 Uiso 1 1 calc R . .
H53C H 0.7900 0.1984 0.2799 0.064 Uiso 1 1 calc R . .
C54 C 0.7946(2) 0.10964(15) 0.34955(19) 0.0410(9) Uani 1 1 d . . .
H54A H 0.7493 0.1194 0.3375 0.062 Uiso 1 1 calc R . .
H54B H 0.8024 0.0885 0.3881 0.062 Uiso 1 1 calc R . .
H54C H 0.8057 0.0892 0.3156 0.062 Uiso 1 1 calc R . .
C61 C 0.09831(17) 0.34954(14) 0.35466(17) 0.0315(7) Uani 1 1 d . . .
H61 H 0.0990 0.3068 0.3665 0.038 Uiso 1 1 calc R . .
C62 C 0.2102(2) 0.33381(18) 0.3061(3) 0.0570(12) Uani 1 1 d . . .
H62A H 0.2434 0.3282 0.3446 0.085 Uiso 1 1 calc R . .
H62B H 0.2293 0.3493 0.2736 0.085 Uiso 1 1 calc R . .
H62C H 0.1904 0.3001 0.2911 0.085 Uiso 1 1 calc R . .
C63 C 0.0571(2) 0.32306(16) 0.2234(2) 0.0427(9) Uani 1 1 d . . .
H63A H 0.0824 0.2912 0.2362 0.064 Uiso 1 1 calc R . .
H63B H 0.0656 0.3364 0.1840 0.064 Uiso 1 1 calc R . .
H63C H 0.0116 0.3149 0.2171 0.064 Uiso 1 1 calc R . .
C64 C -0.03829(18) 0.34522(17) 0.32181(19) 0.0398(9) Uani 1 1 d . . .
H64A H -0.0281 0.3077 0.3238 0.060 Uiso 1 1 calc R . .
H64B H -0.0672 0.3533 0.2812 0.060 Uiso 1 1 calc R . .
H64C H -0.0591 0.3543 0.3559 0.060 Uiso 1 1 calc R . .
C65 C 0.0543(2) 0.37121(19) 0.46638(19) 0.0503(11) Uani 1 1 d . . .
H65A H 0.0623 0.3334 0.4706 0.075 Uiso 1 1 calc R . .
H65B H 0.0088 0.3781 0.4628 0.075 Uiso 1 1 calc R . .
H65C H 0.0795 0.3893 0.5035 0.075 Uiso 1 1 calc R . .
C66 C 0.2090(2) 0.3643(2) 0.4572(2) 0.0597(13) Uani 1 1 d . . .
H66A H 0.1957 0.3699 0.4968 0.090 Uiso 1 1 calc R . .
H66B H 0.2500 0.3819 0.4593 0.090 Uiso 1 1 calc R . .
H66C H 0.2136 0.3267 0.4505 0.090 Uiso 1 1 calc R . .
C67 C 0.1379(3) 0.48884(19) 0.4597(2) 0.0550(12) Uani 1 1 d . . .
H67A H 0.1096 0.5195 0.4531 0.083 Uiso 1 1 calc R . .
H67B H 0.1822 0.5003 0.4644 0.083 Uiso 1 1 calc R . .
H67C H 0.1336 0.4703 0.4978 0.083 Uiso 1 1 calc R . .
C68 C -0.0200(2) 0.47689(17) 0.3730(2) 0.0449(10) Uani 1 1 d . . .
H68A H -0.0609 0.4632 0.3488 0.067 Uiso 1 1 calc R . .
H68B H -0.0159 0.5139 0.3625 0.067 Uiso 1 1 calc R . .
H68C H -0.0183 0.4736 0.4181 0.067 Uiso 1 1 calc R . .
C69 C -0.01788(18) 0.44627(17) 0.21906(18) 0.0396(9) Uani 1 1 d . . .
H69A H -0.0561 0.4252 0.2186 0.059 Uiso 1 1 calc R . .
H69B H -0.0046 0.4413 0.1794 0.059 Uiso 1 1 calc R . .
H69C H -0.0275 0.4834 0.2240 0.059 Uiso 1 1 calc R . .
C70 C 0.1430(2) 0.43776(17) 0.20783(19) 0.0413(9) Uani 1 1 d . . .
H70A H 0.1763 0.4130 0.2025 0.062 Uiso 1 1 calc R . .
H70B H 0.1601 0.4736 0.2105 0.062 Uiso 1 1 calc R . .
H70C H 0.1064 0.4351 0.1717 0.062 Uiso 1 1 calc R . .
C71 C 0.0958(2) 0.53383(14) 0.3031(2) 0.0403(9) Uani 1 1 d . . .
H71A H 0.1270 0.5405 0.2776 0.060 Uiso 1 1 calc R . .
H71B H 0.1069 0.5546 0.3419 0.060 Uiso 1 1 calc R . .
H71C H 0.0531 0.5438 0.2791 0.060 Uiso 1 1 calc R . .
C81 C 0.4483(2) 0.4966(2) 0.1114(4) 0.086(2) Uani 1 1 d . B .
H81A H 0.4880 0.5083 0.1398 0.129 Uiso 1 1 calc R . .
H81B H 0.4570 0.4861 0.0710 0.129 Uiso 1 1 calc R . .
H81C H 0.4310 0.4666 0.1302 0.129 Uiso 1 1 calc R . .
C82 C 0.3214(2) 0.50510(17) -0.0203(2) 0.0450(10) Uani 1 1 d . . .
H82A H 0.3012 0.4740 -0.0071 0.067 Uiso 1 1 calc R . .
H82B H 0.3627 0.4953 -0.0289 0.067 Uiso 1 1 calc R . .
H82C H 0.2937 0.5197 -0.0585 0.067 Uiso 1 1 calc R . .
C83 C 0.4437(2) 0.5983(2) 0.0013(3) 0.0609(13) Uani 1 1 d . . .
H83A H 0.4541 0.6350 -0.0052 0.091 Uiso 1 1 calc R . .
H83B H 0.4241 0.5822 -0.0394 0.091 Uiso 1 1 calc R . .
H83C H 0.4829 0.5792 0.0208 0.091 Uiso 1 1 calc R . .
C84 C 0.4915(2) 0.6209(2) 0.1645(3) 0.0679(16) Uani 1 1 d . . .
H84A H 0.5033 0.5988 0.2022 0.102 Uiso 1 1 calc R . .
H84B H 0.4947 0.6579 0.1769 0.102 Uiso 1 1 calc R . .
H84C H 0.5204 0.6138 0.1367 0.102 Uiso 1 1 calc R . .
C85 C 0.4075(6) 0.5352(4) 0.2287(5) 0.072(3) Uani 0.50 1 d P B 5
H85A H 0.4288 0.5608 0.2601 0.107 Uiso 0.50 1 calc PR B 5
H85B H 0.4384 0.5086 0.2225 0.107 Uiso 0.50 1 calc PR B 5
H85C H 0.3727 0.5183 0.2434 0.107 Uiso 0.50 1 calc PR B 5
C86 C 0.2948(4) 0.4767(3) 0.1333(4) 0.042(2) Uani 0.50 1 d P B 4
H86A H 0.3060 0.4743 0.1794 0.063 Uiso 0.50 1 calc PR B 4
H86B H 0.3180 0.4497 0.1156 0.063 Uiso 0.50 1 calc PR B 4
H86C H 0.2487 0.4713 0.1179 0.063 Uiso 0.50 1 calc PR B 4
C87 C 0.19424(18) 0.55928(17) 0.0293(2) 0.0475(11) Uani 1 1 d . B .
H87A H 0.1898 0.5521 -0.0156 0.071 Uiso 1 1 calc R . .
H87B H 0.1654 0.5879 0.0344 0.071 Uiso 1 1 calc R . .
H87C H 0.1833 0.5277 0.0502 0.071 Uiso 1 1 calc R . .
C88 C 0.2850(3) 0.63744(19) -0.0485(2) 0.0561(12) Uani 1 1 d . . .
H88A H 0.2442 0.6200 -0.0665 0.084 Uiso 1 1 calc R . .
H88B H 0.3152 0.6302 -0.0748 0.084 Uiso 1 1 calc R . .
H88C H 0.2781 0.6754 -0.0468 0.084 Uiso 1 1 calc R . .
C89 C 0.3902(2) 0.71057(15) 0.0663(2) 0.0424(9) Uani 1 1 d . B .
H89A H 0.3532 0.7341 0.0568 0.064 Uiso 1 1 calc R . .
H89B H 0.4104 0.7097 0.0304 0.064 Uiso 1 1 calc R . .
H89C H 0.4210 0.7234 0.1036 0.064 Uiso 1 1 calc R . .
C90 C 0.3652(3) 0.67463(19) 0.2134(2) 0.0550(12) Uani 1 1 d . . .
H90A H 0.3283 0.6731 0.2326 0.082 Uiso 1 1 calc R . .
H90B H 0.3705 0.7105 0.1994 0.082 Uiso 1 1 calc R . .
H90C H 0.4037 0.6640 0.2444 0.082 Uiso 1 1 calc R . .
C91 C 0.2453(3) 0.5807(2) 0.1897(2) 0.0680(16) Uani 1 1 d . . .
H91A H 0.2696 0.5652 0.2291 0.102 Uiso 1 1 calc R . .
H91B H 0.2098 0.5574 0.1708 0.102 Uiso 1 1 calc R . .
H91C H 0.2285 0.6149 0.1985 0.102 Uiso 1 1 calc R . .
C92 C 0.2364(2) 0.68623(18) 0.0829(3) 0.0572(13) Uani 1 1 d . . .
H92A H 0.2155 0.6838 0.1183 0.086 Uiso 1 1 calc R . .
H92B H 0.2043 0.6827 0.0432 0.086 Uiso 1 1 calc R . .
H92C H 0.2577 0.7203 0.0840 0.086 Uiso 1 1 calc R . .
C107 C 0.23772(19) 0.46616(19) 0.3555(2) 0.0503(11) Uani 1 1 d . . .
H10A H 0.2630 0.4477 0.3301 0.075 Uiso 1 1 calc R . .
H10B H 0.2605 0.4654 0.3999 0.075 Uiso 1 1 calc R . .
H10C H 0.2313 0.5026 0.3413 0.075 Uiso 1 1 calc R . .
C901 C -0.1735(12) 0.1819(10) 0.1010(11) 0.163(8) Uiso 0.50 1 d P . .
C902 C -0.1733(7) 0.2224(6) 0.0551(7) 0.093(4) Uiso 0.50 1 d P . .
C903 C -0.1491(7) 0.2563(6) 0.1026(7) 0.095(4) Uiso 0.50 1 d P . .
C904 C -0.0975(5) 0.2723(5) 0.1414(5) 0.058(2) Uiso 0.50 1 d P . .
C905 C -0.0949(7) 0.2444(6) 0.1589(7) 0.091(4) Uiso 0.50 1 d P . .
C906 C 0.6038(6) 0.5778(5) 0.3138(6) 0.071(3) Uiso 0.50 1 d P . .
C907 C 0.6186(9) 0.5947(8) 0.3442(9) 0.115(6) Uiso 0.50 1 d P . .
C908 C 0.4365(5) 0.4163(4) 0.5577(5) 0.060(3) Uiso 0.50 1 d P . .
C909 C 0.4512(10) 0.4079(8) 0.6084(10) 0.135(6) Uiso 0.50 1 d P . .
B62 B 0.15730(19) 0.37244(17) 0.3206(2) 0.0342(9) Uani 1 1 d . . .
B63 B 0.07632(19) 0.36643(16) 0.27674(19) 0.0289(8) Uani 1 1 d . . .
B64 B 0.02575(18) 0.37835(15) 0.32919(18) 0.0272(8) Uani 1 1 d . . .
B65 B 0.0745(2) 0.39207(17) 0.40496(19) 0.0340(9) Uani 1 1 d . . .
B66 B 0.1563(2) 0.38817(18) 0.4002(2) 0.0376(10) Uani 1 1 d . . .
B67 B 0.1185(2) 0.45024(17) 0.40022(19) 0.0329(9) Uani 1 1 d . . .
B68 B 0.03722(19) 0.44422(15) 0.35623(18) 0.0286(8) Uani 1 1 d . . .
B69 B 0.03883(18) 0.42814(15) 0.27684(18) 0.0262(7) Uani 1 1 d . . .
B70 B 0.12072(18) 0.42406(15) 0.27118(19) 0.0283(8) Uani 1 1 d . . .
B71 B 0.16983(19) 0.43797(17) 0.3476(2) 0.0336(9) Uani 1 1 d . . .
B72 B 0.09637(19) 0.47277(14) 0.32033(18) 0.0270(8) Uani 1 1 d . . .
B81 B 0.3976(2) 0.54326(17) 0.1004(2) 0.0392(10) Uani 1 1 d . . .
B82 B 0.33234(18) 0.54803(15) 0.03439(19) 0.0285(8) Uani 1 1 d . B .
B83 B 0.39464(19) 0.59569(16) 0.0465(2) 0.0326(9) Uani 1 1 d . B .
B84 B 0.4197(2) 0.60801(16) 0.1282(2) 0.0343(9) Uani 1 1 d . B .
B85 B 0.3786(5) 0.5650(4) 0.1624(5) 0.032(2) Uiso 0.50 1 d P B 5
B86 B 0.3141(6) 0.5339(4) 0.1120(5) 0.027(3) Uiso 0.50 1 d P B 4
B87 B 0.26617(18) 0.57580(16) 0.06015(19) 0.0290(8) Uani 1 1 d . . .
B88 B 0.31335(19) 0.61560(16) 0.02147(18) 0.0288(8) Uani 1 1 d . B .
B89 B 0.36726(19) 0.65260(15) 0.07959(19) 0.0278(8) Uani 1 1 d . . .
B90 B 0.3539(2) 0.63568(17) 0.1541(2) 0.0354(9) Uani 1 1 d . B .
B91 B 0.2911(2) 0.58800(19) 0.1421(2) 0.0390(10) Uani 1 1 d . B .
B92 B 0.28790(19) 0.64049(16) 0.0881(2) 0.0313(8) Uani 1 1 d . B .
C1A C 0.4675(4) 0.4222(3) 0.3137(3) 0.0350(16) Uani 0.50 1 d P A 1
H5 H 0.4826 0.4199 0.2737 0.042 Uiso 0.50 1 calc PR A 1
C2A C 0.5207(12) 0.4545(6) 0.3578(12) 0.037(3) Uani 0.50 1 d P A 1
H2A1 H 0.5314 0.4851 0.3350 0.056 Uiso 0.50 1 calc PR A 1
H2A2 H 0.5587 0.4326 0.3717 0.056 Uiso 0.50 1 calc PR A 1
H2A3 H 0.5055 0.4663 0.3945 0.056 Uiso 0.50 1 calc PR A 1
C3A C 0.4083(5) 0.4580(4) 0.2959(5) 0.058(3) Uani 0.50 1 d P A 1
H3A1 H 0.3918 0.4649 0.3334 0.087 Uiso 0.50 1 calc PR A 1
H3A2 H 0.3753 0.4407 0.2639 0.087 Uiso 0.50 1 calc PR A 1
H3A3 H 0.4203 0.4913 0.2792 0.087 Uiso 0.50 1 calc PR A 1
C4A C 0.3875(5) 0.3354(4) 0.2724(8) 0.088(5) Uani 0.50 1 d P A 1
H4A H 0.3516 0.3603 0.2725 0.105 Uiso 0.50 1 calc PR A 1
C5A C 0.4090(9) 0.3398(7) 0.2107(8) 0.139(10) Uani 0.50 1 d P A 1
H5A1 H 0.4395 0.3117 0.2084 0.209 Uiso 0.50 1 calc PR A 1
H5A2 H 0.4295 0.3739 0.2088 0.209 Uiso 0.50 1 calc PR A 1
H5A3 H 0.3718 0.3367 0.1752 0.209 Uiso 0.50 1 calc PR A 1
C6A C 0.3655(10) 0.2762(10) 0.2817(15) 0.121(13) Uani 0.50 1 d P A 1
H6A1 H 0.3301 0.2666 0.2465 0.182 Uiso 0.50 1 calc PR A 1
H6A2 H 0.3514 0.2736 0.3213 0.182 Uiso 0.50 1 calc PR A 1
H6A3 H 0.4014 0.2523 0.2831 0.182 Uiso 0.50 1 calc PR A 1
C7A C 0.4120(7) 0.3661(4) 0.4068(7) 0.085(4) Uani 0.50 1 d P A 1
H7A H 0.3679 0.3777 0.3857 0.102 Uiso 0.50 1 calc PR A 1
C8A C 0.4324(13) 0.4044(7) 0.4482(8) 0.163(10) Uani 0.50 1 d P A 1
H8A1 H 0.4046 0.4064 0.4780 0.244 Uiso 0.50 1 calc PR A 1
H8A2 H 0.4311 0.4379 0.4259 0.244 Uiso 0.50 1 calc PR A 1
H8A3 H 0.4763 0.3971 0.4712 0.244 Uiso 0.50 1 calc PR A 1
C9A C 0.4026(18) 0.2999(15) 0.419(3) 0.38(4) Uani 0.50 1 d P A 1
H9A1 H 0.4250 0.2908 0.4622 0.575 Uiso 0.50 1 calc PR A 1
H9A2 H 0.4205 0.2796 0.3892 0.575 Uiso 0.50 1 calc PR A 1
H9A3 H 0.3570 0.2919 0.4132 0.575 Uiso 0.50 1 calc PR A 1
H104 H 0.587(3) 0.177(2) 0.3239(12) 0.078(17) Uiso 1 1 d D . .
H109 H 0.699(2) 0.205(2) 0.3157(17) 0.10(2) Uiso 1 1 d D . .
H103 H 0.6813(15) 0.175(3) 0.425(3) 0.12(2) Uiso 1 1 d D . .
H106 H 0.741(2) 0.2959(11) 0.360(2) 0.063(14) Uiso 1 1 d D . .
H111 H 0.5625(16) 0.323(2) 0.4357(16) 0.077(17) Uiso 1 1 d D . .
H101 H 0.519(3) 0.2346(14) 0.376(3) 0.12(2) Uiso 1 1 d D . .
H107 H 0.671(3) 0.355(2) 0.4227(13) 0.081(17) Uiso 1 1 d D . .
H110 H 0.719(2) 0.2657(17) 0.467(2) 0.073(16) Uiso 1 1 d D . .
H102 H 0.612(2) 0.2346(10) 0.4760(19) 0.059(14) Uiso 1 1 d D . .
H105 H 0.645(3) 0.2947(12) 0.265(2) 0.094(19) Uiso 1 1 d D . .
H108 H 0.5838(14) 0.354(3) 0.329(3) 0.12(2) Uiso 1 1 d D . .
H112 H 0.510(4) 0.284(4) 0.285(3) 0.07(3) Uiso 0.50 1 d PD . .
H113 H 0.553(3) 0.256(3) 0.256(3) 0.04(2) Uiso 0.50 1 d PD . .

loop_
_atom_site_aniso_label
_atom_site_aniso_U_11
_atom_site_aniso_U_22
_atom_site_aniso_U_33
_atom_site_aniso_U_23
_atom_site_aniso_U_13
_atom_site_aniso_U_12
Rh1 0.02151(13) 0.04170(17) 0.04843(18) 0.02451(14) -0.00942(12) -0.00751(12)
Rh2 0.01863(11) 0.02122(12) 0.04162(16) 0.00831(11) 0.00460(11) -0.00049(9)
Rh3 0.03161(14) 0.02448(13) 0.02407(13) 0.00070(10) -0.00798(10) -0.00472(11)
Rh4 0.02641(12) 0.01893(11) 0.01830(11) 0.00166(9) 0.00309(9) -0.00189(9)
Rh5 0.02271(12) 0.02352(12) 0.02479(13) -0.00502(10) 0.00590(10) -0.00361(9)
Rh6 0.02016(11) 0.02156(12) 0.01899(11) 0.00123(9) 0.00279(9) 0.00312(9)
P1 0.0222(4) 0.0579(7) 0.0695(8) 0.0362(6) 0.0008(5) 0.0023(5)
P2 0.0332(4) 0.0246(4) 0.0242(4) 0.0009(3) 0.0042(3) -0.0064(3)
P3 0.0262(4) 0.0301(4) 0.0189(4) 0.0005(3) 0.0002(3) -0.0077(3)
P4 0.0235(4) 0.0225(4) 0.0314(4) 0.0032(3) 0.0051(3) -0.0030(3)
P5 0.0293(4) 0.0318(5) 0.0251(4) -0.0070(3) 0.0106(3) -0.0045(4)
P6 0.0198(4) 0.0256(4) 0.0228(4) 0.0002(3) 0.0010(3) 0.0026(3)
C1 0.040(4) 0.035(4) 0.059(6) 0.014(4) 0.000(4) 0.007(4)
C2 0.038(4) 0.041(5) 0.025(4) 0.003(3) 0.001(3) 0.008(4)
C3 0.051(5) 0.058(6) 0.067(6) 0.005(5) -0.010(5) 0.023(5)
C4 0.037(5) 0.059(6) 0.120(10) 0.049(6) 0.044(6) 0.022(4)
C5 0.061(10) 0.065(10) 0.24(3) 0.017(16) 0.075(14) -0.008(7)
C6 0.049(6) 0.069(8) 0.101(10) 0.046(7) 0.031(7) 0.027(6)
C7 0.047(5) 0.052(5) 0.057(6) -0.001(4) 0.001(4) 0.019(4)
C8 0.070(9) 0.009(7) 0.059(7) 0.006(7) 0.003(6) 0.005(7)
C9 0.087(8) 0.065(7) 0.085(8) -0.002(6) 0.018(7) 0.040(6)
C10 0.050(2) 0.0307(19) 0.0326(19) 0.0102(15) 0.0072(17) 0.0085(17)
C11 0.081(4) 0.046(3) 0.072(3) 0.034(3) 0.012(3) 0.002(3)
C12 0.048(2) 0.052(3) 0.037(2) 0.0064(19) -0.0074(19) 0.011(2)
C13 0.0386(19) 0.042(2) 0.0256(18) -0.0011(15) 0.0073(15) -0.0091(16)
C14 0.0322(19) 0.052(2) 0.039(2) -0.0058(18) 0.0123(16) -0.0041(17)
C15 0.059(3) 0.058(3) 0.040(2) 0.003(2) 0.022(2) -0.015(2)
C16 0.049(2) 0.035(2) 0.0303(19) -0.0066(15) 0.0105(17) -0.0216(17)
C17 0.041(2) 0.065(3) 0.036(2) -0.013(2) 0.0029(18) -0.023(2)
C18 0.064(3) 0.040(2) 0.044(2) -0.0146(19) 0.018(2) -0.014(2)
C19 0.040(2) 0.048(2) 0.0234(17) 0.0080(16) 0.0043(15) -0.0126(17)
C20 0.049(3) 0.090(4) 0.059(3) 0.029(3) 0.013(2) -0.025(3)
C21 0.068(3) 0.051(3) 0.039(2) 0.020(2) 0.003(2) -0.004(2)
C22 0.0296(17) 0.038(2) 0.0259(17) -0.0030(14) 0.0034(14) -0.0120(15)
C23 0.0337(18) 0.043(2) 0.0289(18) -0.0072(15) 0.0014(15) -0.0114(16)
C24 0.033(2) 0.072(3) 0.055(3) -0.028(2) 0.0099(19) -0.010(2)
C25 0.0353(19) 0.038(2) 0.0290(18) -0.0027(15) -0.0010(15) 0.0030(16)
C26 0.064(3) 0.028(2) 0.043(2) -0.0002(17) 0.001(2) 0.0007(19)
C27 0.055(3) 0.070(3) 0.041(2) -0.009(2) 0.007(2) 0.020(2)
C28 0.0307(17) 0.0307(18) 0.039(2) -0.0050(15) 0.0074(15) -0.0071(14)
C29 0.054(3) 0.038(2) 0.055(3) -0.0119(19) 0.016(2) -0.0207(19)
C30 0.039(2) 0.044(2) 0.062(3) -0.007(2) -0.012(2) -0.0091(19)
C31 0.0340(18) 0.036(2) 0.0360(19) 0.0003(16) 0.0116(16) -0.0051(15)
C32 0.060(3) 0.054(3) 0.039(2) 0.0024(19) 0.020(2) -0.021(2)
C33 0.043(2) 0.069(3) 0.060(3) 0.003(2) 0.028(2) 0.009(2)
C34 0.0349(18) 0.0273(18) 0.042(2) 0.0111(15) 0.0083(16) 0.0016(15)
C35 0.037(2) 0.042(2) 0.048(2) 0.0159(18) 0.0019(18) 0.0045(17)
C36 0.044(2) 0.035(2) 0.053(2) 0.0101(18) 0.0167(19) 0.0112(17)
C37 0.0318(18) 0.056(2) 0.0259(18) -0.0143(17) 0.0058(15) -0.0075(17)
C38 0.043(2) 0.107(4) 0.034(2) -0.025(3) 0.0069(19) -0.020(3)
C39 0.036(2) 0.053(3) 0.049(2) -0.016(2) 0.0093(18) -0.0132(19)
C40 0.047(2) 0.033(2) 0.042(2) -0.0095(16) 0.0202(18) -0.0009(17)
C41 0.059(3) 0.033(2) 0.051(3) -0.0023(18) 0.019(2) 0.0053(19)
C42 0.117(5) 0.049(3) 0.053(3) -0.011(2) 0.044(3) 0.010(3)
C43 0.0380(19) 0.042(2) 0.0256(17) -0.0011(15) 0.0141(15) -0.0008(16)
C44 0.046(2) 0.045(2) 0.035(2) 0.0071(17) 0.0166(17) 0.0038(18)
C45 0.039(2) 0.042(2) 0.053(2) 0.0069(19) 0.0239(19) -0.0031(17)
C46 0.0259(16) 0.0260(16) 0.0299(17) 0.0055(13) -0.0004(13) 0.0032(13)
C47 0.0294(18) 0.044(2) 0.052(2) 0.0192(19) 0.0015(17) 0.0099(17)
C48 0.043(2) 0.042(2) 0.0250(18) 0.0095(15) 0.0028(16) 0.0089(17)
C49 0.0247(16) 0.0293(17) 0.0345(18) 0.0030(14) 0.0022(14) -0.0017(13)
C50 0.0216(16) 0.043(2) 0.065(3) 0.006(2) 0.0050(17) -0.0028(16)
C51 0.0344(19) 0.040(2) 0.042(2) -0.0106(17) 0.0031(17) -0.0117(17)
C52 0.0257(16) 0.0372(19) 0.0342(19) -0.0049(15) 0.0074(14) 0.0106(14)
C53 0.042(2) 0.051(2) 0.035(2) -0.0060(18) 0.0125(17) 0.0066(19)
C54 0.045(2) 0.033(2) 0.042(2) -0.0102(17) 0.0042(18) 0.0061(17)
C61 0.0313(17) 0.0245(17) 0.0365(19) 0.0048(14) 0.0032(15) -0.0002(14)
C62 0.039(2) 0.045(3) 0.088(4) 0.002(2) 0.016(2) 0.013(2)
C63 0.048(2) 0.038(2) 0.045(2) -0.0129(18) 0.0145(19) -0.0037(18)
C64 0.0346(19) 0.045(2) 0.041(2) -0.0008(17) 0.0114(17) -0.0126(17)
C65 0.062(3) 0.059(3) 0.029(2) 0.0091(19) 0.0089(19) -0.017(2)
C66 0.049(3) 0.062(3) 0.054(3) 0.020(2) -0.016(2) -0.007(2)
C67 0.075(3) 0.052(3) 0.035(2) -0.0114(19) 0.007(2) -0.022(2)
C68 0.049(2) 0.041(2) 0.052(3) -0.0068(19) 0.027(2) -0.0004(19)
C69 0.0346(19) 0.048(2) 0.034(2) 0.0080(17) 0.0041(16) 0.0026(17)
C70 0.042(2) 0.046(2) 0.041(2) 0.0026(18) 0.0192(18) 0.0008(18)
C71 0.052(2) 0.0251(18) 0.047(2) 0.0017(16) 0.0180(19) -0.0017(16)
C81 0.041(3) 0.039(3) 0.162(6) 0.007(3) -0.009(3) 0.006(2)
C82 0.047(2) 0.041(2) 0.048(2) -0.0179(19) 0.0133(19) 0.0001(18)
C83 0.056(3) 0.061(3) 0.080(4) -0.015(3) 0.044(3) -0.011(2)
C84 0.044(2) 0.045(3) 0.096(4) 0.001(3) -0.023(3) -0.011(2)
C85 0.108(9) 0.046(6) 0.049(6) 0.013(4) -0.004(6) -0.007(6)
C86 0.044(4) 0.034(4) 0.037(4) 0.012(3) -0.011(3) -0.022(3)
C87 0.0284(18) 0.044(2) 0.068(3) -0.018(2) 0.0064(19) -0.0041(17)
C88 0.076(3) 0.051(3) 0.035(2) 0.0089(19) -0.001(2) -0.008(2)
C89 0.049(2) 0.0277(19) 0.051(2) 0.0028(17) 0.014(2) -0.0076(17)
C90 0.081(3) 0.049(3) 0.036(2) -0.0158(19) 0.015(2) -0.021(2)
C91 0.078(4) 0.085(4) 0.053(3) -0.016(3) 0.038(3) -0.040(3)
C92 0.042(2) 0.039(2) 0.091(4) -0.023(2) 0.017(2) 0.0027(19)
C107 0.032(2) 0.055(3) 0.062(3) 0.001(2) 0.0063(19) -0.0141(19)
B62 0.0282(19) 0.031(2) 0.041(2) 0.0025(17) 0.0049(17) 0.0007(16)
B63 0.0289(18) 0.0273(19) 0.030(2) -0.0019(15) 0.0061(16) 0.0005(15)
B64 0.0259(18) 0.0284(19) 0.0271(19) 0.0001(15) 0.0060(15) -0.0060(15)
B65 0.039(2) 0.036(2) 0.025(2) 0.0049(16) 0.0030(17) -0.0067(18)
B66 0.033(2) 0.036(2) 0.038(2) 0.0076(18) -0.0035(18) -0.0052(18)
B67 0.038(2) 0.033(2) 0.027(2) -0.0005(16) 0.0063(17) -0.0075(17)
B68 0.034(2) 0.0267(19) 0.0280(19) -0.0017(15) 0.0123(16) -0.0004(15)
B69 0.0275(18) 0.0278(19) 0.0244(18) 0.0019(14) 0.0083(15) 0.0002(15)
B70 0.0262(18) 0.0270(19) 0.034(2) 0.0005(15) 0.0115(16) 0.0019(15)
B71 0.0255(18) 0.033(2) 0.040(2) 0.0035(17) 0.0028(17) -0.0046(16)
B72 0.0323(19) 0.0197(17) 0.0301(19) 0.0021(14) 0.0096(16) -0.0038(14)
B81 0.031(2) 0.024(2) 0.055(3) 0.0001(18) -0.006(2) -0.0017(16)
B82 0.0274(18) 0.0249(18) 0.033(2) -0.0056(15) 0.0056(16) 0.0000(15)
B83 0.0300(19) 0.029(2) 0.041(2) -0.0026(17) 0.0124(17) -0.0014(16)
B84 0.0293(19) 0.028(2) 0.042(2) 0.0047(17) 0.0002(17) -0.0070(16)
B87 0.0276(18) 0.0288(19) 0.033(2) -0.0062(16) 0.0107(16) -0.0031(15)
B88 0.034(2) 0.0275(19) 0.0244(18) 0.0011(15) 0.0054(16) -0.0005(16)
B89 0.0319(19) 0.0241(18) 0.0290(19) 0.0004(15) 0.0103(16) -0.0012(15)
B90 0.047(2) 0.032(2) 0.028(2) -0.0062(16) 0.0108(18) -0.0133(18)
B91 0.048(2) 0.043(2) 0.031(2) -0.0088(18) 0.0175(19) -0.021(2)
B92 0.032(2) 0.0265(19) 0.036(2) -0.0104(16) 0.0095(17) -0.0031(16)
C1A 0.043(4) 0.033(4) 0.029(4) 0.011(3) 0.008(3) 0.011(3)
C2A 0.048(6) 0.016(8) 0.048(7) 0.000(7) 0.011(5) -0.001(7)
C3A 0.063(6) 0.051(5) 0.052(5) 0.003(4) -0.002(5) 0.031(5)
C4A 0.043(5) 0.042(6) 0.147(13) -0.017(7) -0.042(7) 0.014(4)
C5A 0.143(16) 0.132(14) 0.095(12) -0.092(11) -0.072(12) 0.059(13)
C6A 0.030(6) 0.104(19) 0.23(3) -0.11(2) 0.032(12) -0.028(9)
C7A 0.111(10) 0.049(6) 0.127(11) 0.005(7) 0.095(9) 0.021(6)
C8A 0.32(3) 0.112(14) 0.104(13) -0.029(11) 0.143(17) -0.044(16)
C9A 0.35(4) 0.32(4) 0.65(8) 0.41(5) 0.46(5) 0.28(4)

loop_
_atom_type_symbol
_atom_type_description
_atom_type_scat_dispersion_real
_atom_type_scat_dispersion_imag
_atom_type_scat_source
C C 0.0033 0.0016 'International Tables Vol C Tables 4.2.6.8 and 6.1.1.4'
H H 0.0000 0.0000 'International Tables Vol C Tables 4.2.6.8 and 6.1.1.4'
B B 0.0013 0.0007 'International Tables Vol C Tables 4.2.6.8 and 6.1.1.4'
P P 0.1023 0.0942 'International Tables Vol C Tables 4.2.6.8 and 6.1.1.4'
Rh Rh -1.1178 0.9187 'International Tables Vol C Tables 4.2.6.8 and 6.1.1.4'

loop_
_geom_angle_atom_site_label_1
_geom_angle_atom_site_label_2
_geom_angle_atom_site_label_3
_geom_angle
_geom_angle_site_symmetry_3
H108 Rh1 H101 162(3) .
H108 Rh1 H111 91(3) .
H101 Rh1 H111 92(3) .
H108 Rh1 P1 88.3(17) .
H101 Rh1 P1 109.4(17) .
H111 Rh1 P1 92.0(13) .
H108 Rh1 Rh5 85(2) .
H101 Rh1 Rh5 86.5(18) .
H111 Rh1 Rh5 40.9(13) .
P1 Rh1 Rh5 131.88(4) .
H108 Rh1 Rh2 39.0(17) .
H101 Rh1 Rh2 123.2(17) .
H111 Rh1 Rh2 88.5(14) .
P1 Rh1 Rh2 127.27(3) .
Rh5 Rh1 Rh2 59.202(9) .
H108 Rh1 Rh4 124.3(17) .
H101 Rh1 Rh4 38.5(17) .
H111 Rh1 Rh4 84.9(15) .
P1 Rh1 Rh4 147.26(3) .
Rh5 Rh1 Rh4 57.663(9) .
Rh2 Rh1 Rh4 85.297(11) .
H108 Rh1 Rh3 85.6(19) .
H101 Rh1 Rh3 78(2) .
H111 Rh1 Rh3 127.8(13) .
P1 Rh1 Rh3 139.75(4) .
Rh5 Rh1 Rh3 87.067(11) .
Rh2 Rh1 Rh3 58.231(10) .
Rh4 Rh1 Rh3 56.061(9) .
H108 Rh2 H106 174(2) .
H108 Rh2 H105 92(3) .
H106 Rh2 H105 90(2) .
H108 Rh2 H107 84(3) .
H106 Rh2 H107 94(2) .
H105 Rh2 H107 172(2) .
H108 Rh2 P2 93.9(17) .
H106 Rh2 P2 91.7(12) .
H105 Rh2 P2 84.8(14) .
H107 Rh2 P2 102.5(13) .
H108 Rh2 Rh6 132.2(17) .
H106 Rh2 Rh6 42.3(12) .
H105 Rh2 Rh6 88.3(16) .
H107 Rh2 Rh6 89.5(15) .
P2 Rh2 Rh6 133.56(3) .
H108 Rh2 Rh5 85.4(19) .
H106 Rh2 Rh5 89.6(13) .
H105 Rh2 Rh5 130.9(14) .
H107 Rh2 Rh5 41.9(13) .
P2 Rh2 Rh5 144.33(3) .
Rh6 Rh2 Rh5 60.181(9) .
H108 Rh2 Rh1 38.9(17) .
H106 Rh2 Rh1 135.7(12) .
H105 Rh2 Rh1 88.0(17) .
H107 Rh2 Rh1 84.0(15) .
P2 Rh2 Rh1 132.04(3) .
Rh6 Rh2 Rh1 93.377(11) .
Rh5 Rh2 Rh1 60.207(10) .
H108 Rh2 Rh3 92(2) .
H106 Rh2 Rh3 85.5(14) .
H105 Rh2 Rh3 39.2(14) .
H107 Rh2 Rh3 133.7(13) .
P2 Rh2 Rh3 123.81(3) .
Rh6 Rh2 Rh3 60.021(9) .
Rh5 Rh2 Rh3 91.825(11) .
Rh1 Rh2 Rh3 65.676(11) .
H104 Rh3 H105 163(2) .
H104 Rh3 H109 89(3) .
H105 Rh3 H109 94(3) .
H104 Rh3 P3 88.3(13) .
H105 Rh3 P3 108.2(14) .
H109 Rh3 P3 96.4(15) .
H104 Rh3 Rh6 85.3(15) .
H105 Rh3 Rh6 85.7(16) .
H109 Rh3 Rh6 40.6(15) .
P3 Rh3 Rh6 136.60(3) .
H104 Rh3 Rh4 39.2(13) .
H105 Rh3 Rh4 124.1(14) .
H109 Rh3 Rh4 85.1(17) .
P3 Rh3 Rh4 127.50(2) .
Rh6 Rh3 Rh4 58.412(9) .
H104 Rh3 Rh2 124.6(13) .
H105 Rh3 Rh2 39.0(14) .
H109 Rh3 Rh2 86.4(16) .
P3 Rh3 Rh2 147.09(3) .
Rh6 Rh3 Rh2 57.273(9) .
Rh4 Rh3 Rh2 85.392(10) .
H104 Rh3 Rh1 84.9(15) .
H105 Rh3 Rh1 79.9(17) .
H109 Rh3 Rh1 126.8(15) .
P3 Rh3 Rh1 135.97(3) .
Rh6 Rh3 Rh1 86.134(10) .
Rh4 Rh3 Rh1 58.354(9) .
Rh2 Rh3 Rh1 56.094(9) .
H102 Rh4 H104 172.9(19) .
H102 Rh4 H101 93(3) .
H104 Rh4 H101 88(3) .
H102 Rh4 H103 88(3) .
H104 Rh4 H103 90(3) .
H101 Rh4 H103 174(2) .
H102 Rh4 P4 95.0(12) .
H104 Rh4 P4 91.9(14) .
H101 Rh4 P4 91.5(17) .
H103 Rh4 P4 94.2(15) .
H102 Rh4 Rh6 86.5(13) .
H104 Rh4 Rh6 87.3(15) .
H101 Rh4 Rh6 130.0(17) .
H103 Rh4 Rh6 44.3(15) .
P4 Rh4 Rh6 138.42(2) .
H102 Rh4 Rh5 40.0(12) .
H104 Rh4 Rh5 133.2(14) .
H101 Rh4 Rh5 88.6(18) .
H103 Rh4 Rh5 88.3(18) .
P4 Rh4 Rh5 134.88(3) .
Rh6 Rh4 Rh5 60.347(9) .
H102 Rh4 Rh3 133.9(12) .
H104 Rh4 Rh3 39.3(14) .
H101 Rh4 Rh3 86(2) .
H103 Rh4 Rh3 89.1(19) .
P4 Rh4 Rh3 131.12(3) .
Rh6 Rh4 Rh3 60.699(9) .
Rh5 Rh4 Rh3 93.911(10) .
H102 Rh4 Rh1 85.4(13) .
H104 Rh4 Rh1 91.2(15) .
H101 Rh4 Rh1 38.9(17) .
H103 Rh4 Rh1 135.5(15) .
P4 Rh4 Rh1 130.15(2) .
Rh6 Rh4 Rh1 91.422(10) .
Rh5 Rh4 Rh1 59.611(10) .
Rh3 Rh4 Rh1 65.585(11) .
H110 Rh5 H102 89(2) .
H110 Rh5 H111 173.4(18) .
H102 Rh5 H111 90(2) .
H110 Rh5 H107 92(2) .
H102 Rh5 H107 170.8(17) .
H111 Rh5 H107 88(2) .
H110 Rh5 P5 95.1(13) .
H102 Rh5 P5 95.1(12) .
H111 Rh5 P5 91.5(13) .
H107 Rh5 P5 94.0(13) .
H110 Rh5 Rh4 85.9(15) .
H102 Rh5 Rh4 39.7(12) .
H111 Rh5 Rh4 89.4(15) .
H107 Rh5 Rh4 131.2(13) .
P5 Rh5 Rh4 134.76(3) .
H110 Rh5 Rh6 39.2(13) .
H102 Rh5 Rh6 85.8(13) .
H111 Rh5 Rh6 134.2(13) .
H107 Rh5 Rh6 89.0(15) .
P5 Rh5 Rh6 134.31(3) .
Rh4 Rh5 Rh6 59.804(9) .
H110 Rh5 Rh2 85.3(15) .
H102 Rh5 Rh2 128.5(12) .
H111 Rh5 Rh2 90.0(14) .
H107 Rh5 Rh2 42.5(13) .
P5 Rh5 Rh2 136.38(3) .
Rh4 Rh5 Rh2 88.837(10) .
Rh6 Rh5 Rh2 59.084(9) .
H110 Rh5 Rh1 132.1(13) .
H102 Rh5 Rh1 87.9(13) .
H111 Rh5 Rh1 41.2(13) .
H107 Rh5 Rh1 84.7(15) .
P5 Rh5 Rh1 132.74(3) .
Rh4 Rh5 Rh1 62.726(10) .
Rh6 Rh5 Rh1 92.949(12) .
Rh2 Rh5 Rh1 60.591(10) .
H110 Rh6 H106 92(2) .
H110 Rh6 H109 173(2) .
H106 Rh6 H109 91(2) .
H110 Rh6 H103 88(3) .
H106 Rh6 H103 176(2) .
H109 Rh6 H103 89(3) .
H110 Rh6 P6 93.9(13) .
H106 Rh6 P6 93.8(11) .
H109 Rh6 P6 92.2(15) .
H103 Rh6 P6 90.0(15) .
H110 Rh6 Rh2 86.7(15) .
H106 Rh6 Rh2 41.8(11) .
H109 Rh6 Rh2 91.4(17) .
H103 Rh6 Rh2 134.4(15) .
P6 Rh6 Rh2 135.49(2) .
H110 Rh6 Rh4 85.9(15) .
H106 Rh6 Rh4 131.5(11) .
H109 Rh6 Rh4 87.4(17) .
H103 Rh6 Rh4 44.7(15) .
P6 Rh6 Rh4 134.67(2) .
Rh2 Rh6 Rh4 89.810(10) .
H110 Rh6 Rh5 39.2(13) .
H106 Rh6 Rh5 89.7(13) .
H109 Rh6 Rh5 134.6(15) .
H103 Rh6 Rh5 88.2(19) .
P6 Rh6 Rh5 133.06(2) .
Rh2 Rh6 Rh5 60.735(10) .
Rh4 Rh6 Rh5 59.849(9) .
H110 Rh6 Rh3 132.9(13) .
H106 Rh6 Rh3 87.3(14) .
H109 Rh6 Rh3 41.0(15) .
H103 Rh6 Rh3 89.6(19) .
P6 Rh6 Rh3 133.17(2) .
Rh2 Rh6 Rh3 62.706(9) .
Rh4 Rh6 Rh3 60.889(9) .
Rh5 Rh6 Rh3 93.726(11) .
C7 P1 C4A 130.5(5) .
C7 P1 C4 110.3(6) .
C4A P1 C4 59.9(7) .
C7 P1 C1A 46.4(4) .
C4A P1 C1A 101.9(5) .
C4 P1 C1A 133.4(4) .
C7 P1 C1 108.4(4) .
C4A P1 C1 47.8(6) .
C4 P1 C1 107.0(5) .
C1A P1 C1 63.3(4) .
C7 P1 C7A 57.8(5) .
C4A P1 C7A 102.1(7) .
C4 P1 C7A 53.5(6) .
C1A P1 C7A 96.6(4) .
C1 P1 C7A 131.0(5) .
C7 P1 Rh1 108.0(3) .
C4A P1 Rh1 121.1(4) .
C4 P1 Rh1 110.2(3) .
C1A P1 Rh1 115.5(2) .
C1 P1 Rh1 113.0(3) .
C7A P1 Rh1 116.0(4) .
C16 P2 C13 105.96(17) .
C16 P2 C10 105.32(19) .
C13 P2 C10 105.47(18) .
C16 P2 Rh2 112.81(12) .
C13 P2 Rh2 115.92(13) .
C10 P2 Rh2 110.56(13) .
C19 P3 C22 106.47(16) .
C19 P3 C25 104.37(18) .
C22 P3 C25 105.78(18) .
C19 P3 Rh3 114.72(14) .
C22 P3 Rh3 114.60(12) .
C25 P3 Rh3 110.03(12) .
C34 P4 C28 104.44(17) .
C34 P4 C31 103.29(17) .
C28 P4 C31 111.05(17) .
C34 P4 Rh4 111.40(12) .
C28 P4 Rh4 113.33(12) .
C31 P4 Rh4 112.56(12) .
C43 P5 C37 104.47(18) .
C43 P5 C40 103.22(17) .
C37 P5 C40 111.29(19) .
C43 P5 Rh5 112.31(13) .
C37 P5 Rh5 111.71(12) .
C40 P5 Rh5 113.21(13) .
C52 P6 C49 104.12(17) .
C52 P6 C46 103.60(16) .
C49 P6 C46 111.66(16) .
C52 P6 Rh6 115.28(11) .
C49 P6 Rh6 109.67(11) .
C46 P6 Rh6 112.17(11) .
C2 C1 C3 110.9(8) .
C2 C1 P1 118.4(5) .
C3 C1 P1 110.4(7) .
C5 C4 C6 115.9(14) .
C5 C4 P1 117.7(11) .
C6 C4 P1 111.1(9) .
B91 C05 B90 68.7(4) .
B91 C05 B86 60.7(5) .
B90 C05 B86 117.4(7) .
B91 C05 B84 118.5(5) .
B90 C05 B84 63.0(4) .
B86 C05 B84 113.0(6) .
B91 C05 B81 114.2(5) .
B90 C05 B81 112.3(5) .
B86 C05 B81 63.8(5) .
B84 C05 B81 58.4(3) .
B81 C06 B82 65.8(5) .
B81 C06 B85 57.6(5) .
B82 C06 B85 112.3(7) .
B81 C06 B87 115.8(6) .
B82 C06 B87 62.9(4) .
B85 C06 B87 112.6(7) .
B81 C06 B91 112.8(6) .
B82 C06 B91 111.5(6) .
B85 C06 B91 65.4(5) .
B87 C06 B91 58.4(4) .
C8 C7 C9 112.1(12) .
C8 C7 P1 114.3(13) .
C9 C7 P1 113.4(8) .
C12 C10 C11 110.3(4) .
C12 C10 P2 111.3(3) .
C11 C10 P2 115.9(3) .
C14 C13 C15 109.5(3) .
C14 C13 P2 114.1(3) .
C15 C13 P2 114.9(3) .
C17 C16 C18 111.1(3) .
C17 C16 P2 111.1(3) .
C18 C16 P2 111.1(3) .
C21 C19 C20 110.4(4) .
C21 C19 P3 112.9(3) .
C20 C19 P3 111.3(3) .
C24 C22 C23 109.7(3) .
C24 C22 P3 114.7(3) .
C23 C22 P3 113.5(2) .
C26 C25 C27 109.5(4) .
C26 C25 P3 110.8(3) .
C27 C25 P3 117.8(3) .
C30 C28 C29 111.0(3) .
C30 C28 P4 113.4(3) .
C29 C28 P4 114.6(3) .
C33 C31 C32 110.1(3) .
C33 C31 P4 112.7(3) .
C32 C31 P4 116.6(3) .
C36 C34 C35 110.6(3) .
C36 C34 P4 112.2(3) .
C35 C34 P4 110.9(3) .
C39 C37 C38 110.4(3) .
C39 C37 P5 112.7(3) .
C38 C37 P5 115.7(3) .
C41 C40 C42 109.8(4) .
C41 C40 P5 114.5(3) .
C42 C40 P5 115.2(3) .
C45 C43 C44 111.1(3) .
C45 C43 P5 111.9(3) .
C44 C43 P5 111.8(2) .
C48 C46 C47 110.6(3) .
C48 C46 P6 114.1(2) .
C47 C46 P6 115.5(3) .
C51 C49 C50 110.5(3) .
C51 C49 P6 113.2(3) .
C50 C49 P6 115.4(3) .
C53 C52 C54 111.0(3) .
C53 C52 P6 112.2(3) .
C54 C52 P6 111.9(3) .
B64 C61 B65 63.0(2) .
B64 C61 B63 62.8(2) .
B65 C61 B63 115.1(3) .
B64 C61 B62 115.3(3) .
B65 C61 B62 115.2(3) .
B63 C61 B62 63.0(2) .
B64 C61 B66 115.6(3) .
B65 C61 B66 63.1(3) .
B63 C61 B66 115.4(3) .
B62 C61 B66 62.9(3) .
C902 C901 C903 43.7(10) .
C903 C902 C901 89.3(15) .
C904 C903 C902 145.0(15) .
C904 C903 C905 31.9(7) .
C902 C903 C905 125.4(14) .
C904 C903 C901 120.0(13) .
C902 C903 C901 47.1(10) .
C905 C903 C901 88.5(12) .
C905 C904 C903 89.3(17) .
C904 C905 C903 58.8(14) .
C906 C907 C909 102(2) 3_666
C908 C909 C907 116.6(17) 3_666
C62 B62 C61 120.7(3) .
C62 B62 B70 125.3(4) .
C61 B62 B70 104.4(3) .
C62 B62 B71 126.1(3) .
C61 B62 B71 104.4(3) .
B70 B62 B71 60.9(2) .
C62 B62 B66 120.1(4) .
C61 B62 B66 58.6(2) .
B70 B62 B66 108.8(3) .
B71 B62 B66 60.0(2) .
C62 B62 B63 119.5(3) .
C61 B62 B63 58.5(2) .
B70 B62 B63 59.7(2) .
B71 B62 B63 108.3(3) .
B66 B62 B63 108.1(3) .
C63 B63 C61 121.2(3) .
C63 B63 B69 125.3(3) .
C61 B63 B69 104.1(3) .
C63 B63 B70 125.4(3) .
C61 B63 B70 104.3(3) .
B69 B63 B70 61.0(2) .
C63 B63 B64 119.8(3) .
C61 B63 B64 58.2(2) .
B69 B63 B64 60.0(2) .
B70 B63 B64 108.8(3) .
C63 B63 B62 120.5(3) .
C61 B63 B62 58.5(2) .
B69 B63 B62 108.1(3) .
B70 B63 B62 59.5(2) .
B64 B63 B62 107.8(3) .
C64 B64 C61 120.8(3) .
C64 B64 B69 125.2(3) .
C61 B64 B69 104.5(3) .
C64 B64 B63 119.2(3) .
C61 B64 B63 59.0(2) .
B69 B64 B63 59.7(2) .
C64 B64 B65 120.7(3) .
C61 B64 B65 58.7(2) .
B69 B64 B65 108.2(3) .
B63 B64 B65 108.4(3) .
C64 B64 B68 125.8(3) .
C61 B64 B68 104.6(3) .
B69 B64 B68 60.5(2) .
B63 B64 B68 108.5(3) .
B65 B64 B68 59.9(2) .
C65 B65 C61 120.7(3) .
C65 B65 B68 125.6(4) .
C61 B65 B68 104.6(3) .
C65 B65 B67 125.5(3) .
C61 B65 B67 104.5(3) .
B68 B65 B67 60.8(2) .
C65 B65 B64 120.1(3) .
C61 B65 B64 58.4(2) .
B68 B65 B64 60.1(2) .
B67 B65 B64 108.6(3) .
C65 B65 B66 119.5(3) .
C61 B65 B66 58.8(2) .
B68 B65 B66 108.7(3) .
B67 B65 B66 59.9(2) .
B64 B65 B66 108.2(3) .
C66 B66 C61 121.6(3) .
C66 B66 B67 125.4(4) .
C61 B66 B67 103.9(3) .
C66 B66 B71 125.5(3) .
C61 B66 B71 103.9(3) .
B67 B66 B71 60.5(2) .
C66 B66 B62 120.4(4) .
C61 B66 B62 58.5(2) .
B67 B66 B62 107.9(3) .
B71 B66 B62 59.5(2) .
C66 B66 B65 120.5(4) .
C61 B66 B65 58.2(2) .
B67 B66 B65 59.7(2) .
B71 B66 B65 107.9(3) .
B62 B66 B65 107.5(3) .
C67 B67 B65 120.5(3) .
C67 B67 B66 120.8(3) .
B65 B67 B66 60.4(2) .
C67 B67 B72 123.5(3) .
B65 B67 B72 107.3(3) .
B66 B67 B72 107.7(3) .
C67 B67 B71 122.8(3) .
B65 B67 B71 107.9(3) .
B66 B67 B71 59.8(2) .
B72 B67 B71 59.9(2) .
C67 B67 B68 121.6(4) .
B65 B67 B68 59.5(2) .
B66 B67 B68 108.2(3) .
B72 B67 B68 60.0(2) .
B71 B67 B68 108.0(3) .
C68 B68 B65 121.3(3) .
C68 B68 B64 120.9(3) .
B65 B68 B64 60.0(2) .
C68 B68 B69 122.0(3) .
B65 B68 B69 107.6(3) .
B64 B68 B69 59.6(2) .
C68 B68 B72 123.3(3) .
B65 B68 B72 107.3(3) .
B64 B68 B72 107.2(3) .
B69 B68 B72 59.8(2) .
C68 B68 B67 122.6(3) .
B65 B68 B67 59.6(2) .
B64 B68 B67 107.6(3) .
B69 B68 B67 107.7(3) .
B72 B68 B67 59.9(2) .
C69 B69 B63 121.2(3) .
C69 B69 B64 120.5(3) .
B63 B69 B64 60.3(2) .
C69 B69 B72 122.8(3) .
B63 B69 B72 107.9(3) .
B64 B69 B72 107.9(3) .
C69 B69 B68 120.9(3) .
B63 B69 B68 108.4(3) .
B64 B69 B68 59.9(2) .
B72 B69 B68 60.3(2) .
C69 B69 B70 122.8(3) .
B63 B69 B70 59.6(2) .
B64 B69 B70 107.8(3) .
B72 B69 B70 60.2(2) .
B68 B69 B70 108.5(3) .
C70 B70 B62 120.6(3) .
C70 B70 B63 120.9(3) .
B62 B70 B63 60.8(2) .
C70 B70 B71 122.0(3) .
B62 B70 B71 59.7(2) .
B63 B70 B71 108.2(3) .
C70 B70 B72 123.4(3) .
B62 B70 B72 107.5(3) .
B63 B70 B72 107.3(3) .
B71 B70 B72 59.8(2) .
C70 B70 B69 122.6(3) .
B62 B70 B69 107.9(3) .
B63 B70 B69 59.4(2) .
B71 B70 B69 107.6(3) .
B72 B70 B69 59.6(2) .
C107 B71 B62 121.6(3) .
C107 B71 B66 122.1(3) .
B62 B71 B66 60.5(3) .
C107 B71 B72 121.8(3) .
B62 B71 B72 107.6(3) .
B66 B71 B72 107.7(3) .
C107 B71 B70 121.1(3) .
B62 B71 B70 59.5(2) .
B66 B71 B70 108.1(3) .
B72 B71 B70 60.2(2) .
C107 B71 B67 122.2(3) .
B62 B71 B67 108.0(3) .
B66 B71 B67 59.7(3) .
B72 B71 B67 60.0(2) .
B70 B71 B67 108.2(3) .
C71 B72 B69 121.8(3) .
C71 B72 B71 121.2(3) .
B69 B72 B71 108.2(3) .
C71 B72 B67 121.8(3) .
B69 B72 B67 108.0(3) .
B71 B72 B67 60.1(2) .
C71 B72 B68 122.0(3) .
B69 B72 B68 60.0(2) .
B71 B72 B68 108.3(3) .
B67 B72 B68 60.1(2) .
C71 B72 B70 121.3(3) .
B69 B72 B70 60.2(2) .
B71 B72 B70 60.0(2) .
B67 B72 B70 108.1(3) .
B68 B72 B70 108.3(3) .
C81 B81 B85 115.4(6) .
C81 B81 C06 120.5(5) .
B85 B81 C06 64.0(6) .
C81 B81 B82 124.1(4) .
B85 B81 B82 110.9(5) .
C06 B81 B82 57.7(4) .
C81 B81 B83 125.6(4) .
B85 B81 B83 108.9(5) .
C06 B81 B83 106.3(5) .
B82 B81 B83 60.5(2) .
C81 B81 B84 121.3(3) .
B85 B81 B84 59.4(4) .
C06 B81 B84 108.3(5) .
B82 B81 B84 108.2(3) .
B83 B81 B84 59.7(2) .
C81 B81 C05 124.5(5) .
B85 B81 C05 9.6(5) .
C06 B81 C05 58.0(5) .
B82 B81 C05 101.6(4) .
B83 B81 C05 102.5(4) .
B84 B81 C05 58.9(3) .
C81 B81 B86 121.6(5) .
B85 B81 B86 59.6(5) .
C06 B81 B86 4.4(6) .
B82 B81 B86 61.1(4) .
B83 B81 B86 107.2(4) .
B84 B81 B86 105.0(4) .
C05 B81 B86 53.7(4) .
C82 B82 C06 121.0(5) .
C82 B82 B81 121.0(3) .
C06 B82 B81 56.5(4) .
C82 B82 B88 123.8(3) .
C06 B82 B88 108.0(4) .
B81 B82 B88 107.8(3) .
C82 B82 B83 123.6(3) .
C06 B82 B83 104.8(4) .
B81 B82 B83 59.9(2) .
B88 B82 B83 60.0(2) .
C82 B82 B87 121.0(3) .
C06 B82 B87 62.5(4) .
B81 B82 B87 108.1(3) .
B88 B82 B87 59.8(2) .
B83 B82 B87 108.0(3) .
C82 B82 B86 121.5(5) .
C06 B82 B86 6.6(6) .
B81 B82 B86 62.5(4) .
B88 B82 B86 104.1(4) .
B83 B82 B86 107.8(4) .
B87 B82 B86 56.1(4) .
C83 B83 B84 121.5(3) .
C83 B83 B81 120.8(4) .
B84 B83 B81 60.5(2) .
C83 B83 B89 122.8(3) .
B84 B83 B89 59.9(2) .
B81 B83 B89 108.0(3) .
C83 B83 B88 122.6(4) .
B84 B83 B88 107.9(3) .
B81 B83 B88 107.5(3) .
B89 B83 B88 60.0(2) .
C83 B83 B82 121.1(3) .
B84 B83 B82 108.3(3) .
B81 B83 B82 59.7(2) .
B89 B83 B82 107.9(3) .
B88 B83 B82 59.8(2) .
C84 B84 B85 117.3(5) .
C84 B84 B83 124.8(4) .
B85 B84 B83 105.2(4) .
C84 B84 B89 125.0(3) .
B85 B84 B89 110.9(5) .
B83 B84 B89 60.4(2) .
C84 B84 B90 120.5(4) .
B85 B84 B90 65.3(4) .
B83 B84 B90 108.1(3) .
B89 B84 B90 59.7(2) .
C84 B84 B81 120.7(3) .
B85 B84 B81 54.8(4) .
B83 B84 B81 59.8(2) .
B89 B84 B81 107.8(3) .
B90 B84 B81 107.8(3) .
C84 B84 C05 123.6(4) .
B85 B84 C05 12.3(4) .
B83 B84 C05 105.4(4) .
B89 B84 C05 100.0(4) .
B90 B84 C05 53.3(3) .
B81 B84 C05 62.7(4) .
B81 B85 C85 118.1(9) .
B81 B85 B84 65.8(5) .
C85 B85 B84 124.5(8) .
B81 B85 C06 58.4(5) .
C85 B85 C06 118.8(8) .
B84 B85 C06 109.0(7) .
B81 B85 B90 111.9(6) .
C85 B85 B90 125.2(8) .
B84 B85 B90 59.9(4) .
C06 B85 B90 105.1(7) .
B81 B85 B91 109.7(6) .
C85 B85 B91 120.0(8) .
B84 B85 B91 106.5(6) .
C06 B85 B91 60.9(5) .
B90 B85 B91 56.2(4) .
C86 B86 B91 121.3(8) .
C86 B86 C05 120.9(8) .
B91 B86 C05 55.9(5) .
C86 B86 B87 126.6(8) .
B91 B86 B87 63.5(5) .
C05 B86 B87 104.9(7) .
C86 B86 B82 124.0(8) .
B91 B86 B82 110.2(6) .
C05 B86 B82 104.8(7) .
B87 B86 B82 59.9(4) .
C86 B86 B81 118.0(7) .
B91 B86 B81 109.3(6) .
C05 B86 B81 62.5(5) .
B87 B86 B81 106.2(6) .
B82 B86 B81 56.4(4) .
C87 B87 B86 119.4(5) .
C87 B87 B91 120.7(3) .
B86 B87 B91 56.4(4) .
C87 B87 B88 123.6(3) .
B86 B87 B88 110.2(5) .
B91 B87 B88 107.8(3) .
C87 B87 B92 122.7(3) .
B86 B87 B92 106.2(5) .
B91 B87 B92 59.8(2) .
B88 B87 B92 60.1(2) .
C87 B87 C06 124.4(5) .
B86 B87 C06 9.6(6) .
B91 B87 C06 62.5(4) .
B88 B87 C06 101.8(4) .
B92 B87 C06 106.4(4) .
C87 B87 B82 121.8(3) .
B86 B87 B82 64.0(5) .
B91 B87 B82 108.0(3) .
B88 B87 B82 59.7(2) .
B92 B87 B82 108.0(3) .
C06 B87 B82 54.6(4) .
C88 B88 B82 120.6(3) .
C88 B88 B87 121.0(3) .
B82 B88 B87 60.5(2) .
C88 B88 B89 122.4(3) .
B82 B88 B89 108.2(3) .
B87 B88 B89 108.2(3) .
C88 B88 B83 121.4(3) .
B82 B88 B83 60.1(2) .
B87 B88 B83 108.6(3) .
B89 B88 B83 60.0(2) .
C88 B88 B92 122.0(3) .
B82 B88 B92 108.5(3) .
B87 B88 B92 60.0(2) .
B89 B88 B92 60.1(2) .
B83 B88 B92 108.4(3) .
C89 B89 B90 120.8(3) .
C89 B89 B84 121.3(3) .
B90 B89 B84 60.5(3) .
C89 B89 B88 122.4(3) .
B90 B89 B88 108.0(3) .
B84 B89 B88 107.9(3) .
C89 B89 B83 122.2(3) .
B90 B89 B83 108.3(3) .
B84 B89 B83 59.8(2) .
B88 B89 B83 60.0(2) .
C89 B89 B92 121.2(3) .
B90 B89 B92 60.0(2) .
B84 B89 B92 108.6(3) .
B88 B89 B92 60.1(2) .
B83 B89 B92 108.3(3) .
C90 B90 C05 121.2(4) .
C90 B90 B89 124.3(3) .
C05 B90 B89 108.1(4) .
C90 B90 B92 123.7(4) .
C05 B90 B92 103.2(4) .
B89 B90 B92 60.4(2) .
C90 B90 B84 121.0(4) .
C05 B90 B84 63.7(4) .
B89 B90 B84 59.8(2) .
B92 B90 B84 108.3(3) .
C90 B90 B91 120.5(3) .
C05 B90 B91 54.7(4) .
B89 B90 B91 107.9(3) .
B92 B90 B91 59.6(2) .
B84 B90 B91 108.1(3) .
C90 B90 B85 122.0(5) .
C05 B90 B85 9.3(5) .
B89 B90 B85 102.7(4) .
B92 B90 B85 107.5(4) .
B84 B90 B85 54.8(4) .
B91 B90 B85 63.2(4) .
C05 B91 C91 120.1(5) .
C05 B91 B86 63.4(5) .
C91 B91 B86 116.6(5) .
C05 B91 B87 107.9(4) .
C91 B91 B87 123.2(4) .
B86 B91 B87 60.1(4) .
C05 B91 B92 104.9(4) .
C91 B91 B92 125.7(4) .
B86 B91 B92 109.6(5) .
B87 B91 B92 60.4(2) .
C05 B91 B90 56.6(4) .
C91 B91 B90 122.7(3) .
B86 B91 B90 109.9(5) .
B87 B91 B90 108.0(3) .
B92 B91 B90 59.9(2) .
C05 B91 C06 59.1(5) .
C91 B91 C06 123.8(5) .
B86 B91 C06 7.5(6) .
B87 B91 C06 59.0(4) .
B92 B91 C06 104.1(4) .
B90 B91 C06 102.8(4) .
C05 B91 B85 5.4(5) .
C91 B91 B85 122.1(5) .
B86 B91 B85 58.0(5) .
B87 B91 B85 103.4(4) .
B92 B91 B85 105.6(4) .
B90 B91 B85 60.5(4) .
C06 B91 B85 53.7(5) .
C92 B92 B91 121.3(4) .
C92 B92 B90 121.3(3) .
B91 B92 B90 60.5(2) .
C92 B92 B87 121.9(3) .
B91 B92 B87 59.8(2) .
B90 B92 B87 108.1(3) .
C92 B92 B88 122.7(4) .
B91 B92 B88 107.5(3) .
B90 B92 B88 107.4(3) .
B87 B92 B88 59.8(2) .
C92 B92 B89 122.1(3) .
B91 B92 B89 107.9(3) .
B90 B92 B89 59.5(2) .
B87 B92 B89 107.8(3) .
B88 B92 B89 59.8(2) .
C3A C1A C2A 106.8(9) .
C3A C1A P1 117.2(6) .
C2A C1A P1 120.4(8) .
C5A C4A C6A 109.9(15) .
C5A C4A P1 106.6(9) .
C6A C4A P1 109.8(12) .
C8A C7A C9A 130(2) .
C8A C7A P1 122.4(11) .
C9A C7A P1 91.9(13) .

loop_
_geom_bond_atom_site_label_1
_geom_bond_atom_site_label_2
_geom_bond_distance
_geom_bond_site_symmetry_2
Rh1 H108 1.79(4) .
Rh1 H101 1.84(4) .
Rh1 H111 1.85(4) .
Rh1 P1 2.2359(11) .
Rh1 Rh5 2.7762(4) .
Rh1 Rh2 2.7868(4) .
Rh1 Rh4 2.8606(4) .
Rh1 Rh3 3.0597(5) .
Rh2 H108 1.79(4) .
Rh2 H106 1.81(3) .
Rh2 H105 1.83(4) .
Rh2 H107 1.86(4) .
Rh2 P2 2.2556(9) .
Rh2 Rh6 2.7024(3) .
Rh2 Rh5 2.7479(4) .
Rh2 Rh3 2.8547(4) .
Rh3 H104 1.80(4) .
Rh3 H105 1.84(4) .
Rh3 H109 1.85(4) .
Rh3 P3 2.2484(9) .
Rh3 Rh6 2.7826(3) .
Rh3 Rh4 2.7878(4) .
Rh4 H102 1.77(3) .
Rh4 H104 1.80(4) .
Rh4 H101 1.82(4) .
Rh4 H103 1.91(5) .
Rh4 P4 2.2612(9) .
Rh4 Rh6 2.7181(3) .
Rh4 Rh5 2.7193(3) .
Rh5 H110 1.76(3) .
Rh5 H102 1.78(3) .
Rh5 H111 1.84(4) .
Rh5 H107 1.84(4) .
Rh5 P5 2.2475(9) .
Rh5 Rh6 2.7329(3) .
Rh6 H110 1.76(3) .
Rh6 H106 1.83(3) .
Rh6 H109 1.83(4) .
Rh6 H103 1.90(5) .
Rh6 P6 2.2374(8) .
P1 C7 1.719(10) .
P1 C4A 1.740(10) .
P1 C4 1.790(9) .
P1 C1A 1.889(8) .
P1 C1 1.935(9) .
P1 C7A 2.062(10) .
P2 C16 1.853(4) .
P2 C13 1.858(4) .
P2 C10 1.860(4) .
P3 C19 1.841(4) .
P3 C22 1.858(3) .
P3 C25 1.862(4) .
P4 C34 1.849(4) .
P4 C28 1.855(4) .
P4 C31 1.856(4) .
P5 C43 1.844(4) .
P5 C37 1.849(4) .
P5 C40 1.853(4) .
P6 C52 1.843(4) .
P6 C49 1.852(3) .
P6 C46 1.854(3) .
C1 C2 1.553(13) .
C1 C3 1.563(12) .
C4 C5 1.49(3) .
C4 C6 1.63(2) .
C05 B91 1.569(10) .
C05 B90 1.605(10) .
C05 B86 1.693(14) .
C05 B84 1.796(9) .
C05 B81 1.864(10) .
C06 B81 1.616(11) .
C06 B82 1.639(11) .
C06 B85 1.704(14) .
C06 B87 1.784(11) .
C06 B91 1.846(11) .
C7 C8 1.44(2) .
C7 C9 1.547(13) .
C10 C12 1.523(6) .
C10 C11 1.535(6) .
C13 C14 1.527(6) .
C13 C15 1.540(5) .
C16 C17 1.531(6) .
C16 C18 1.533(6) .
C19 C21 1.522(6) .
C19 C20 1.535(6) .
C22 C24 1.529(6) .
C22 C23 1.532(5) .
C25 C26 1.527(6) .
C25 C27 1.544(6) .
C28 C30 1.521(6) .
C28 C29 1.534(5) .
C31 C33 1.527(6) .
C31 C32 1.538(5) .
C34 C36 1.530(5) .
C34 C35 1.534(6) .
C37 C39 1.523(6) .
C37 C38 1.545(5) .
C40 C41 1.517(6) .
C40 C42 1.533(6) .
C43 C45 1.532(5) .
C43 C44 1.532(5) .
C46 C48 1.522(5) .
C46 C47 1.533(5) .
C49 C51 1.520(5) .
C49 C50 1.542(5) .
C52 C53 1.528(5) .
C52 C54 1.530(5) .
C61 B64 1.698(5) .
C61 B65 1.703(6) .
C61 B63 1.712(5) .
C61 B62 1.713(6) .
C61 B66 1.715(5) .
C62 B62 1.590(6) .
C63 B63 1.590(5) .
C64 B64 1.592(5) .
C65 B65 1.592(6) .
C66 B66 1.598(6) .
C67 B67 1.605(6) .
C68 B68 1.596(5) .
C69 B69 1.607(5) .
C70 B70 1.603(5) .
C71 B72 1.601(5) .
C81 B81 1.595(6) .
C82 B82 1.596(5) .
C83 B83 1.603(6) .
C84 B84 1.599(6) .
C85 B85 1.625(14) .
C86 B86 1.614(13) .
C87 B87 1.595(5) .
C88 B88 1.607(6) .
C89 B89 1.605(5) .
C90 B90 1.604(6) .
C91 B91 1.598(6) .
C92 B92 1.594(6) .
C107 B71 1.600(5) .
C901 C902 1.44(3) .
C901 C903 1.97(3) .
C902 C903 1.358(19) .
C903 C904 1.297(18) .
C903 C905 1.52(2) .
C904 C905 0.802(16) .
C906 C907 0.793(19) .
C907 C909 2.01(3) 3_666
C908 C909 1.10(2) .
C909 C907 2.01(3) 3_666
B62 B70 1.767(6) .
B62 B71 1.771(6) .
B62 B66 1.788(7) .
B62 B63 1.790(6) .
B63 B69 1.768(6) .
B63 B70 1.771(6) .
B63 B64 1.777(6) .
B64 B69 1.773(5) .
B64 B65 1.777(6) .
B64 B68 1.778(6) .
B65 B68 1.774(6) .
B65 B67 1.775(6) .
B65 B66 1.788(6) .
B66 B67 1.778(6) .
B66 B71 1.780(6) .
B67 B72 1.793(6) .
B67 B71 1.794(6) .
B67 B68 1.797(6) .
B68 B69 1.789(5) .
B68 B72 1.794(5) .
B69 B72 1.785(5) .
B69 B70 1.796(5) .
B70 B71 1.792(6) .
B70 B72 1.796(5) .
B71 B72 1.790(6) .
B81 B85 1.600(12) .
B81 B82 1.768(6) .
B81 B83 1.772(6) .
B81 B84 1.785(6) .
B81 B86 1.884(13) .
B82 B88 1.777(6) .
B82 B83 1.783(6) .
B82 B87 1.791(5) .
B82 B86 1.860(13) .
B83 B84 1.770(6) .
B83 B89 1.780(6) .
B83 B88 1.781(6) .
B84 B85 1.685(11) .
B84 B89 1.771(6) .
B84 B90 1.785(7) .
B85 B90 1.875(12) .
B85 B91 1.923(12) .
B86 B91 1.651(13) .
B86 B87 1.717(12) .
B87 B91 1.773(6) .
B87 B88 1.779(6) .
B87 B92 1.783(6) .
B88 B89 1.779(6) .
B88 B92 1.784(6) .
B89 B90 1.769(6) .
B89 B92 1.786(6) .
B90 B92 1.778(6) .
B90 B91 1.790(6) .
B91 B92 1.774(6) .
C1A C3A 1.540(11) .
C1A C2A 1.55(3) .
C4A C5A 1.53(2) .
C4A C6A 1.61(3) .
C7A C8A 1.33(2) .
C7A C9A 1.73(4) .
